data_4515435
loop_
_publ_author_name
'Xu, Xiaohui'
'Li, Shenhui'
'Liu, Qi'
'Liu, Zhiyu'
'Yan, Wei'
'Zhao, Ligong'
'Zhang, Wenhao'
'Zhang, Liang'
'Deng, Feng'
'Cong, Hengjiang'
'Deng, Hexiang'

_publ_section_title
;
 Isolated \p-Interaction Sites in Mesoporous MOF Backbone for Repetitive
 and Reversible Dynamics in Water.
;
_journal_issue 1
_journal_name_full 'ACS applied materials &amp; interfaces'
_journal_page_first 973
_journal_page_last 981
_journal_paper_doi 10.1021/acsami.8b19211
_journal_volume 11
_journal_year 2019
_chemical_formula_moiety 'C288 Cu3 N12 O32 Zr6'
_chemical_formula_sum 'C288 Cu3 N12 O32 Zr6'
_chemical_formula_weight 4876.94
_space_group_crystal_system cubic
_space_group_IT_number 221
_space_group_name_Hall '-P 4 2 3'
_space_group_name_H-M_alt 'P m -3 m'
_atom_sites_solution_primary dual
_audit_creation_date 2018-08-02
_audit_creation_method
;
Olex2 1.2
(compiled 2018.05.29 svn.r3508 for OlexSys, GUI svn.r5506)
;
_cell_angle_alpha 90
_cell_angle_beta 90
_cell_angle_gamma 90
_cell_formula_units_Z 1
_cell_length_a 31.4167(2)
_cell_length_b 31.4167(2)
_cell_length_c 31.4167(2)
_cell_measurement_reflns_used 9409
_cell_measurement_temperature 296(2)
_cell_measurement_theta_max 49.98
_cell_measurement_theta_min 2.81
_cell_volume 31008.6(3)
_computing_cell_refinement 'SAINT v8.34A (Bruker, 2013)'
_computing_data_reduction 'SAINT v8.34A (Bruker, 2013)'
_computing_molecular_graphics 'Olex2 (Dolomanov et al., 2009)'
_computing_publication_material 'Olex2 (Dolomanov et al., 2009)'
_computing_structure_refinement 'ShelXL (Sheldrick, 2015)'
_computing_structure_solution 'XT (Sheldrick, 2015)'
_diffrn_ambient_temperature 296.15
_diffrn_measured_fraction_theta_full 0.998
_diffrn_measured_fraction_theta_max 0.998
_diffrn_measurement_device_type 'CCD area detector'
_diffrn_measurement_method 'phi and omega scans'
_diffrn_radiation_monochromator graphite
_diffrn_radiation_type CuK\a
_diffrn_radiation_wavelength 1.54178
_diffrn_reflns_av_R_equivalents 0.0333
_diffrn_reflns_av_unetI/netI 0.0105
_diffrn_reflns_Laue_measured_fraction_full 0.998
_diffrn_reflns_Laue_measured_fraction_max 0.998
_diffrn_reflns_limit_h_max 29
_diffrn_reflns_limit_h_min -21
_diffrn_reflns_limit_k_max 31
_diffrn_reflns_limit_k_min -31
_diffrn_reflns_limit_l_max 26
_diffrn_reflns_limit_l_min -31
_diffrn_reflns_number 76742
_diffrn_reflns_point_group_measured_fraction_full 0.998
_diffrn_reflns_point_group_measured_fraction_max 0.998
_diffrn_reflns_theta_full 49.978
_diffrn_reflns_theta_max 49.978
_diffrn_reflns_theta_min 1.989
_exptl_absorpt_coefficient_mu 0.567
_exptl_absorpt_correction_T_max 0.7499
_exptl_absorpt_correction_T_min 0.4265
_exptl_absorpt_correction_type multi-scan
_exptl_absorpt_process_details
;
SADABS-2012/1 (Bruker,2012) was used for absorption correction.
wR2(int) was 0.1008 before and 0.0479 after correction.
The Ratio of minimum to maximum transmission is 0.5687.
The \l/2 correction factor is 0.0015.
;
_exptl_crystal_colour 'dark red'
_exptl_crystal_density_diffrn 0.261
_exptl_crystal_description block
_exptl_crystal_F_000 2395
_refine_diff_density_max 0.687
_refine_diff_density_min -0.922
_refine_diff_density_rms 0.057
_refine_ls_extinction_method none
_refine_ls_goodness_of_fit_ref 1.129
_refine_ls_hydrogen_treatment undef
_refine_ls_matrix_type full
_refine_ls_number_parameters 72
_refine_ls_number_reflns 3137
_refine_ls_number_restraints 161
_refine_ls_restrained_S_all 1.292
_refine_ls_R_factor_all 0.0777
_refine_ls_R_factor_gt 0.0752
_refine_ls_shift/su_max 0.000
_refine_ls_shift/su_mean 0.000
_refine_ls_structure_factor_coef Fsqd
_refine_ls_weighting_details 'w=1/[\s^2^(Fo^2^)+(0.1407P)^2^+31.6165P] where P=(Fo^2^+2Fc^2^)/3'
_refine_ls_weighting_scheme calc
_refine_ls_wR_factor_gt 0.2212
_refine_ls_wR_factor_ref 0.2259
_reflns_Friedel_coverage 0.000
_reflns_number_gt 2948
_reflns_number_total 3137
_reflns_threshold_expression 'I > 2\s(I)'
_cod_data_source_file am8b19211_si_005.cif
_cod_data_source_block 1
_cod_original_cell_volume 31008.6(6)
_cod_database_code 4515435
_shelx_shelxl_version_number 2018/3
_shelx_space_group_comment
;
The symmetry employed for this shelxl refinement is uniquely defined
by the following loop, which should always be used as a source of
symmetry information in preference to the above space-group names.
They are only intended as comments.
;
_olex2_refinement_description
;
1. Restrained distances
 C10-C11
 1.38 with sigma of 0.01
 C11-C12
 1.38 with sigma of 0.01
 C12-C13
 1.38 with sigma of 0.01
 C10-C13
 2.9 with sigma of 0.01
 C11-C11_$5
 2.2 with sigma of 0.01
 C12-C12_$5
 2.2 with sigma of 0.01
 C7-C7_$5
 1.9 with sigma of 0.04
 C9_$1-C8_$1 \\sim C6_$1-C7_$1
 with sigma of 0.02
 C9_$1-C8_$2 \\sim C8_$1-C7_$1
 with sigma of 0.02
 C8_$1-C7_$1 \\sim C8_$2-C7_$2
 with sigma of 0.02
 C7_$2-C6_$1 \\sim C8_$1-C7_$1
 with sigma of 0.02
 C7-C7_$5 \\sim C8-C8_$5
 with sigma of 0.02
 C3-C3_$5 \\sim C7-C7_$5
 with sigma of 0.02
 C3-C3_$5 \\sim C4_$5-C4
 with sigma of 0.02
2. Restrained planarity
 C6_$3, C7_$3, C7_$4, C8_$3, C8_$4, C9_$3
 with sigma of 0.1
3. Uiso/Uaniso restraints and constraints
C6 \\sim C7: within 1.7A with sigma of 0.04 and sigma for terminal atoms of 0.08
C8 \\sim C9: within 1.7A with sigma of 0.04 and sigma for terminal atoms of 0.08
C10 \\sim C11 \\sim C12 \\sim C13: within 2.8A with sigma of 0.01 and sigma for
terminal atoms of 0.02
Uanis(C3) \\sim Ueq, Uanis(C4) \\sim Ueq, Uanis(C5) \\sim Ueq: with sigma of
0.05 and sigma for terminal atoms of 0.1
Uanis(C14) \\sim Ueq, Uanis(C16) \\sim Ueq, Uanis(C15) \\sim Ueq, Uanis(N17)
\\sim Ueq, Uanis(Cu1) \\sim Ueq: with sigma of 0.02 and sigma for terminal
atoms of 0.05
Uanis(C9) \\sim Ueq: with sigma of 0.02 and sigma for terminal atoms of 0.15
Uanis(C6) \\sim Ueq, Uanis(C7) \\sim Ueq, Uanis(C8) \\sim Ueq, Uanis(C9) \\sim
Ueq: with sigma of 0.05 and sigma for terminal atoms of 0.15
Uanis(C12) \\sim Ueq, Uanis(C11) \\sim Ueq, Uanis(C10) \\sim Ueq, Uanis(C13)
\\sim Ueq: with sigma of 0.01 and sigma for terminal atoms of 0.02
Uanis(C10) \\sim Ueq, Uanis(C11) \\sim Ueq, Uanis(C12) \\sim Ueq, Uanis(C13)
\\sim Ueq: with sigma of 0.02 and sigma for terminal atoms of 0.2
Uanis(C2) = Uanis(C3) = Uanis(C4) = Uanis(C5)
Uanis(C6) = Uanis(C7) = Uanis(C9) = Uanis(C8)
Uanis(C16) = Uanis(C14) = Uanis(C15)
Uanis(Cu1) = Uanis(N17)
4. Others
 Fixed Sof: Cu1(0.0625) N17(0.25) C14(0.25) C15(0.5) C16(0.5)
;
_olex2_submission_special_instructions 'No special instructions were received'

loop_
_space_group_symop_operation_xyz
'x, y, z'
'-x, -y, z'
'-x, y, -z'
'x, -y, -z'
'z, x, y'
'z, -x, -y'
'-z, -x, y'
'-z, x, -y'
'y, z, x'
'-y, z, -x'
'y, -z, -x'
'-y, -z, x'
'y, x, -z'
'-y, -x, -z'
'y, -x, z'
'-y, x, z'
'x, z, -y'
'-x, z, y'
'-x, -z, -y'
'x, -z, y'
'z, y, -x'
'z, -y, x'
'-z, y, x'
'-z, -y, -x'
'-x, -y, -z'
'x, y, -z'
'x, -y, z'
'-x, y, z'
'-z, -x, -y'
'-z, x, y'
'z, x, -y'
'z, -x, y'
'-y, -z, -x'
'y, -z, x'
'-y, z, x'
'y, z, -x'
'-y, -x, z'
'y, x, z'
'-y, x, -z'
'y, -x, -z'
'-x, -z, y'
'x, -z, -y'
'x, z, y'
'-x, z, -y'
'-z, -y, x'
'-z, y, -x'
'z, -y, -x'
'z, y, x'

loop_
_atom_site_label
_atom_site_type_symbol
_atom_site_fract_x
_atom_site_fract_y
_atom_site_fract_z
_atom_site_U_iso_or_equiv
_atom_site_adp_type
_atom_site_occupancy
_atom_site_site_symmetry_order
_atom_site_calc_flag
_atom_site_refinement_flags_posn
_atom_site_refinement_flags_adp
_atom_site_refinement_flags_occupancy
_atom_site_disorder_assembly
_atom_site_disorder_group
Zr1 Zr 0.42126(2) 0.500000 0.500000 0.0210(4) Uani 1 8 d S T P . .
O1 O 0.38634(10) 0.500000 0.43855(11) 0.0504(9) Uani 1 2 d S T P . .
O2 O 0.46114(14) 0.53886(14) 0.53886(14) 0.068(2) Uani 1 6 d S T P . .
C1 C 0.39946(15) 0.500000 0.39946(15) 0.0518(19) Uani 1 4 d S T P . .
C2 C 0.3663(2) 0.500000 0.3663(2) 0.155(2) Uani 1 4 d S T P . .
C3 C 0.3764(2) 0.500000 0.3246(2) 0.155(2) Uani 1 2 d DS TU P . .
C4 C 0.3450(2) 0.500000 0.2930(2) 0.155(2) Uani 1 2 d DS TU P . .
C5 C 0.3038(2) 0.500000 0.3038(2) 0.155(2) Uani 1 4 d S TU P . .
C6 C 0.2697(4) 0.500000 0.2697(4) 0.329(5) Uani 1 4 d DS TU P . .
C7 C 0.2788(3) 0.500000 0.2290(3) 0.329(5) Uani 1 2 d DS TU P . .
C8 C 0.2490(3) 0.500000 0.1983(3) 0.329(5) Uani 1 2 d DS TU P . .
C9 C 0.2083(4) 0.500000 0.2083(4) 0.329(5) Uani 1 4 d DS TU P . .
C10 C 0.1743(4) 0.500000 0.1743(4) 0.263(5) Uani 1 4 d DS TU P . .
C11 C 0.1576(3) 0.53530(15) 0.1576(3) 0.267(5) Uani 1 2 d DS TU P . .
C12 C 0.1257(3) 0.53531(15) 0.1257(3) 0.266(5) Uani 1 2 d DS TU P . .
C13 C 0.1092(3) 0.500000 0.1092(3) 0.259(5) Uani 1 4 d DS TU P . .
Cu1 Cu 0.000000 0.5222(2) 0.000000 0.133(3) Uani 0.5 8 d S TU P A 2
N17 N 0.0637(3) 0.5234(5) 0.000000 0.133(3) Uani 0.5 2 d S TU P A 2
C14 C 0.0761(3) 0.5225(6) 0.0761(3) 0.112(3) Uani 0.5 2 d S TU P A 2
C15 C 0.0895(3) 0.5206(4) 0.0335(3) 0.112(3) Uani 0.5 1 d . U . A 2
C16 C 0.1328(3) 0.5217(4) 0.0213(3) 0.112(3) Uani 0.5 1 d . U . A 2

loop_
_atom_site_aniso_label
_atom_site_aniso_U_11
_atom_site_aniso_U_22
_atom_site_aniso_U_33
_atom_site_aniso_U_23
_atom_site_aniso_U_13
_atom_site_aniso_U_12
Zr1 0.0151(5) 0.0239(4) 0.0239(4) 0.000 0.000 0.000
O1 0.044(2) 0.061(2) 0.046(2) 0.000 -0.0180(17) 0.000
O2 0.068(2) 0.068(2) 0.068(2) 0.043(2) -0.043(2) -0.043(2)
C1 0.047(3) 0.061(5) 0.047(3) 0.000 -0.025(4) 0.000
C2 0.0702(18) 0.325(7) 0.0702(18) 0.000 -0.044(3) 0.000
C3 0.0702(18) 0.325(7) 0.0702(18) 0.000 -0.044(3) 0.000
C4 0.0702(18) 0.325(7) 0.0702(18) 0.000 -0.044(3) 0.000
C5 0.0702(18) 0.325(7) 0.0702(18) 0.000 -0.044(3) 0.000
C6 0.216(6) 0.555(11) 0.216(6) 0.000 -0.152(8) 0.000
C7 0.216(6) 0.555(11) 0.216(6) 0.000 -0.152(8) 0.000
C8 0.216(6) 0.555(11) 0.216(6) 0.000 -0.152(8) 0.000
C9 0.216(6) 0.555(11) 0.216(6) 0.000 -0.152(8) 0.000
C10 0.252(6) 0.286(8) 0.252(6) 0.000 -0.018(6) 0.000
C11 0.252(5) 0.297(7) 0.252(5) 0.002(4) -0.026(6) 0.002(4)
C12 0.252(5) 0.296(7) 0.252(5) 0.001(4) -0.022(6) 0.001(4)
C13 0.247(6) 0.284(8) 0.247(6) 0.000 -0.013(6) 0.000
Cu1 0.0264(10) 0.348(9) 0.0264(10) 0.000 0.000 0.000
N17 0.0264(10) 0.348(9) 0.0264(10) 0.000 0.000 0.000
C14 0.0529(17) 0.231(9) 0.0529(17) -0.003(2) -0.015(2) -0.003(2)
C15 0.0529(17) 0.231(9) 0.0529(17) -0.003(2) -0.015(2) -0.003(2)
C16 0.0529(17) 0.231(9) 0.0529(17) -0.003(2) -0.015(2) -0.003(2)

loop_
_atom_type_symbol
_atom_type_description
_atom_type_scat_dispersion_real
_atom_type_scat_dispersion_imag
_atom_type_scat_source
C C 0.0181 0.0091 'International Tables Vol C Tables 4.2.6.8 and 6.1.1.4'
Cu Cu -1.9646 0.5888 'International Tables Vol C Tables 4.2.6.8 and 6.1.1.4'
N N 0.0311 0.0180 'International Tables Vol C Tables 4.2.6.8 and 6.1.1.4'
O O 0.0492 0.0322 'International Tables Vol C Tables 4.2.6.8 and 6.1.1.4'
Zr Zr -0.1862 2.2449 'International Tables Vol C Tables 4.2.6.8 and 6.1.1.4'

loop_
_geom_angle_atom_site_label_1
_geom_angle_atom_site_label_2
_geom_angle_atom_site_label_3
_geom_angle
_geom_angle_site_symmetry_1
_geom_angle_site_symmetry_3
Zr1 Zr1 Zr1 60.0 29_666 33_666
Zr1 Zr1 Zr1 60.0 33_666 5
Zr1 Zr1 Zr1 90.0 29_666 5
Zr1 Zr1 Zr1 60.0 29_666 9
Zr1 Zr1 Zr1 60.0 5 9
Zr1 Zr1 Zr1 90.0 33_666 9
O1 Zr1 Zr1 164.61(9) . 33_666
O1 Zr1 Zr1 110.45(6) 17_556 9
O1 Zr1 Zr1 110.45(6) 42_566 33_666
O1 Zr1 Zr1 164.61(9) 17_556 29_666
O1 Zr1 Zr1 110.45(6) 42_566 9
O1 Zr1 Zr1 74.60(9) 17_556 5
O1 Zr1 Zr1 74.60(9) 26_556 33_666
O1 Zr1 Zr1 110.45(6) 26_556 29_666
O1 Zr1 Zr1 164.61(9) 26_556 9
O1 Zr1 Zr1 110.45(6) . 29_666
O1 Zr1 Zr1 74.60(9) . 9
O1 Zr1 Zr1 110.45(6) . 5
O1 Zr1 Zr1 110.45(6) 17_556 33_666
O1 Zr1 Zr1 110.45(6) 26_556 5
O1 Zr1 Zr1 164.61(9) 42_566 5
O1 Zr1 Zr1 74.60(9) 42_566 29_666
O1 Zr1 O1 75.87(8) 17_556 .
O1 Zr1 O1 75.87(8) 17_556 26_556
O1 Zr1 O1 75.87(8) 26_556 42_566
O1 Zr1 O1 120.79(18) 26_556 .
O1 Zr1 O1 75.87(8) 42_566 .
O1 Zr1 O1 120.79(18) 17_556 42_566
O2 Zr1 Zr1 89.39(17) 26_556 5
O2 Zr1 Zr1 34.91(10) 26_556 9
O2 Zr1 Zr1 34.91(10) 4_566 9
O2 Zr1 Zr1 89.39(17) 27_565 29_666
O2 Zr1 Zr1 34.91(10) 27_565 5
O2 Zr1 Zr1 89.39(17) 4_566 29_666
O2 Zr1 Zr1 89.39(17) . 5
O2 Zr1 Zr1 34.92(10) . 29_666
O2 Zr1 Zr1 89.39(17) 27_565 9
O2 Zr1 Zr1 89.39(17) 4_566 33_666
O2 Zr1 Zr1 89.39(17) . 9
O2 Zr1 Zr1 34.91(10) 27_565 33_666
O2 Zr1 Zr1 34.91(10) 26_556 29_666
O2 Zr1 Zr1 89.39(17) 26_556 33_666
O2 Zr1 Zr1 34.92(10) . 33_666
O2 Zr1 Zr1 34.91(10) 4_566 5
O2 Zr1 O1 78.03(17) 27_565 17_556
O2 Zr1 O1 78.03(17) 26_556 .
O2 Zr1 O1 141.97(4) 27_565 42_566
O2 Zr1 O1 78.03(17) 4_566 .
O2 Zr1 O1 141.97(4) 27_565 .
O2 Zr1 O1 141.97(4) 26_556 17_556
O2 Zr1 O1 78.03(17) . 42_566
O2 Zr1 O1 141.97(4) . 17_556
O2 Zr1 O1 78.03(17) 4_566 17_556
O2 Zr1 O1 141.97(4) 4_566 26_556
O2 Zr1 O1 141.97(4) 4_566 42_566
O2 Zr1 O1 78.03(17) 27_565 26_556
O2 Zr1 O1 78.03(17) 26_556 42_566
O2 Zr1 O1 141.97(4) 26_556 26_556
O2 Zr1 O1 78.03(17) . 26_556
O2 Zr1 O1 141.97(4) . .
O2 Zr1 O2 69.8(2) 4_566 26_556
O2 Zr1 O2 69.8(2) 26_556 .
O2 Zr1 O2 108.1(4) 4_566 .
O2 Zr1 O2 108.1(4) 27_565 26_556
O2 Zr1 O2 69.8(2) 4_566 27_565
O2 Zr1 O2 69.8(2) 27_565 .
C1 O1 Zr1 131.9(3) . .
Zr1 O2 Zr1 110.17(19) . 29_666
Zr1 O2 Zr1 110.17(19) . 33_666
Zr1 O2 Zr1 110.17(19) 33_666 29_666
O1 C1 O1 127.1(6) . 22_565
O1 C1 C2 116.5(3) . .
O1 C1 C2 116.5(3) 22_565 .
C3 C2 C1 121.4(4) . .
C3 C2 C1 121.4(4) 22_565 .
C3 C2 C3 117.2(9) 22_565 .
C2 C3 C4 121.6(6) . .
C5 C4 C3 120.0(6) . .
C4 C5 C4 119.6(9) 22_565 .
C4 C5 C6 120.2(4) . .
C4 C5 C6 120.2(4) 22_565 .
C7 C6 C5 122.4(6) 22_565 .
C7 C6 C5 122.4(6) . .
C7 C6 C7 115.2(13) 22_565 .
C6 C7 C8 123.3(9) . .
C9 C8 C7 120.3(9) . .
C8 C9 C8 117.6(14) 22_565 .
C8 C9 C10 121.2(7) 22_565 .
C8 C9 C10 121.2(7) . .
C11 C10 C9 123.9(5) . .
C11 C10 C9 123.9(5) 22_565 .
C11 C10 C11 112.3(11) 22_565 .
C10 C11 C12 123.9(7) . .
C13 C12 C11 123.5(7) . .
C12 C13 C12 113.0(11) . 22_565
C12 C13 C14 149.1(9) 22_565 .
C12 C13 C14 97.9(7) 22_565 27_565
C12 C13 C14 97.9(7) . .
C12 C13 C14 149.1(9) . 27_565
Cu1 Cu1 N17 91.0(5) 25_565 .
N17 Cu1 N17 89.981(19) 21 .
N17 Cu1 N17 89.981(19) 23 .
N17 Cu1 N17 177.9(10) 3 .
N17 N17 Cu1 89.0(5) 27_565 .
C15 N17 Cu1 127.4(5) . .
C15 N17 Cu1 114.2(6) 4_565 .
C15 N17 Cu1 127.4(5) 26 .
C15 N17 Cu1 114.2(6) 27_565 .
C13 C14 C15 90.0(8) . 22_565
C13 C14 C15 90.0(8) . 27_565
C14 C14 C13 64.4(6) 27_565 .
C15 C14 C13 113.4(7) . .
C15 C14 C13 113.4(7) 48 .
C15 C14 C15 124.8(11) 48 .
N17 C15 C14 124.6(8) . .
N17 C15 C16 111.7(8) . .
C14 C15 C16 123.1(8) . .
C15 C15 N17 93.9(9) 27_565 .
C15 C15 C14 92.5(9) 27_565 .
C15 C15 C16 91.5(7) 27_565 .
C15 C16 C16 99.9(6) . 4_565
C16 C16 C15 88.5(7) 27_565 .
C16 C16 C15 105.7(5) 26 .
C16 C16 C16 44.5(6) 27_565 4_565
C16 C16 C16 45.5(6) 26 4_565

loop_
_geom_bond_atom_site_label_1
_geom_bond_atom_site_label_2
_geom_bond_distance
_geom_bond_site_symmetry_2
Zr1 Zr1 3.4985(9) 9
Zr1 Zr1 3.4985(9) 5
Zr1 Zr1 3.4985(9) 33_666
Zr1 Zr1 3.4985(9) 29_666
Zr1 O1 2.220(3) 26_556
Zr1 O1 2.220(3) 17_556
Zr1 O1 2.220(3) .
Zr1 O1 2.220(3) 42_566
Zr1 O2 2.133(3) .
Zr1 O2 2.133(3) 26_556
Zr1 O2 2.133(3) 4_566
Zr1 O2 2.133(3) 27_565
O1 C1 1.295(4) .
C1 C2 1.472(12) .
C2 C3 1.347(8) 22_565
C2 C3 1.347(8) .
C3 C4 1.401(9) .
C4 C5 1.337(8) .
C5 C6 1.519(18) .
C6 C7 1.309(9) 22_565
C6 C7 1.309(9) .
C7 C8 1.343(10) .
C8 C9 1.318(9) .
C9 C10 1.51(2) .
C10 C11 1.335(7) 22_565
C10 C11 1.335(7) .
C11 C12 1.415(9) .
C12 C13 1.330(7) .
C13 C14 1.632(17) .
C13 C14 1.632(17) 27_565
Cu1 Cu1 1.398(12) 25_565
Cu1 N17 2.000(8) .
Cu1 N17 2.461(12) 27_565
Cu1 N17 2.461(12) 25_565
Cu1 N17 2.461(12) 47_565
Cu1 N17 2.000(8) 23
Cu1 N17 2.461(12) 45_565
Cu1 N17 2.000(8) 21
Cu1 N17 2.000(8) 3
N17 N17 1.47(3) 27_565
N17 C15 1.332(9) 26
N17 C15 1.332(9) .
N17 C15 1.917(16) 4_565
N17 C15 1.917(16) 27_565
C14 C14 1.41(4) 27_565
C14 C15 1.402(10) .
C14 C15 1.947(16) 22_565
C14 C15 1.402(10) 48
C14 C15 1.947(16) 27_565
C15 C15 1.29(2) 27_565
C15 C16 1.415(11) .
C15 C16 1.941(14) 27_565
C16 C16 1.340(16) 26
C16 C16 1.913(19) 4_565
C16 C16 1.36(2) 27_565

loop_
_smtbx_masks_void_nr
_smtbx_masks_void_average_x
_smtbx_masks_void_average_y
_smtbx_masks_void_average_z
_smtbx_masks_void_volume
_smtbx_masks_void_count_electrons
1 -0.696 -0.226 -0.379 26790.4 805.0
